data_4030898
loop_
_publ_author_name
'Rumpf, C.'
'Nather, C.'
'Jeb, I.'
'Bensch, W.'

_publ_section_title
;
 Synthesis, crystal structure and optical absorptions of the
 two-dimensional sulfide NaCu2NbS4
;
_journal_name_full 'European Journal of Solid State and Inorganic Chemistry'
_journal_page_first 1165
_journal_page_last 1177
_journal_volume 34
_journal_year 1997
_chemical_formula_sum 'Cu2 Na Nb S4'
_chemical_formula_weight 371.28
_space_group_IT_number 40
_symmetry_cell_setting orthorhombic
_symmetry_Int_Tables_number 40
_symmetry_space_group_name_Hall 'A 2 -2a'
_symmetry_space_group_name_H-M 'A m a 2'
_cell_angle_alpha 90
_cell_angle_beta 90
_cell_angle_gamma 90
_cell_formula_units_Z 4
_cell_length_a 7.406(2)
_cell_length_b 18.313(4)
_cell_length_c 5.522(2)
_cell_volume 748.9(4)
_diffrn_ambient_temperature 150
_diffrn_radiation_probe x-ray
_diffrn_radiation_type MoK\a
_diffrn_radiation_wavelength 0.71073
_exptl_absorpt_coefficient_mu 8.19
_exptl_crystal_density_diffrn 3.293
_exptl_crystal_F_000 696
_refine_ls_number_parameters 46
_refine_ls_number_reflns 1585
_refine_ls_R_factor_gt 0.0347
_refine_ls_wR_factor_gt 0.0889
_cod_data_source_file EJSSIC-1997-34-1165-1177-2.cif
_cod_data_source_block NaCu2NbS4-150K
_cod_original_formula_sum 'Cu2 Na S4 Nb'
_cod_database_code 4030898

loop_
_symmetry_equiv_pos_site_id
_symmetry_equiv_pos_as_xyz
1 x,y,z
2 -x,-y,z
3 1/2-x,y,z
4 1/2+x,-y,z
5 x,1/2+y,1/2+z
6 -x,1/2-y,1/2+z
7 1/2-x,1/2+y,1/2+z
8 1/2+x,1/2-y,1/2+z

loop_
_atom_site_label
_atom_site_type_symbol
_atom_site_thermal_displace_type
_atom_site_fract_x
_atom_site_fract_y
_atom_site_fract_z
_atom_site_occupancy
_atom_site_U_iso_or_equiv
_atom_site_calc_flag
_atom_site_refinement_flags
_atom_site_disorder_assembly
_atom_site_disorder_group
Nb Nb Uiso 0.25000 0.38780(10) 0.25160(10) 1.000 0.0110(10) . . . .
Cu1 Cu Uiso 0.25000 0.39420(10) 0.7520(2) 1.000 0.0150(10) . . . .
Cu2 Cu Uiso 0.50000 0.50000 0.2280(2) 1.000 0.0150(10) . . . .
S1 S Uiso 0.25000 0.49300(10) 0.4866(3) 1.000 0.0110(10) . . . .
S2 S Uiso 0.50050(10) 0.39210(10) 0.0081(3) 1.000 0.0150(10) . . . .
S3 S Uiso 0.25000 0.29010(10) 0.5051(3) 1.000 0.0200(10) . . . .
Na Na Uiso 0.25000 0.6807(3) 0.5066(13) 1.000 0.082(2) . . . .

loop_
_atom_type_symbol
_atom_type_description
_atom_type_scat_dispersion_real
_atom_type_scat_dispersion_imag
_atom_type_scat_source
Cu Cu 0.3201 1.2651 ' International Tables Vol C Tables 4.2.6.8 and 6.1.1.4'
Na Na 0.0362 0.0249 ' International Tables Vol C Tables 4.2.6.8 and 6.1.1.4'
Nb Nb -2.0727 0.6215 ' International Tables Vol C Tables 4.2.6.8 and 6.1.1.4'
S S 0.1246 0.1234 ' International Tables Vol C Tables 4.2.6.8 and 6.1.1.4'

loop_
_geom_angle_atom_site_label_1
_geom_angle_atom_site_label_2
_geom_angle_atom_site_label_3
_geom_angle
_geom_angle_site_symmetry_1
_geom_angle_site_symmetry_2
_geom_angle_site_symmetry_3
_geom_angle_publ_flag
Cu1 Nb Cu2 90.89(5) . . . yes
Cu1 Nb S1 53.61(6) . . . yes
Cu1 Nb S2 125.77(4) . . . yes
Cu1 Nb S3 54.39(6) . . . yes
Cu1 Nb Cu1 175.14(9) . . 1_554 yes
Cu1 Nb Cu2 90.89(5) . . 3_555 yes
Cu1 Nb S2 125.77(4) . . 3_555 yes
Cu2 Nb S1 53.90(4) . . . yes
Cu2 Nb S2 53.55(5) . . . yes
Cu2 Nb S3 127.84(3) . . . yes
Cu1 Nb Cu2 85.50(5) 1_554 . . yes
Cu2 Nb Cu2 83.93(5) . . 3_555 yes
Cu2 Nb S2 119.21(7) . . 3_555 yes
S1 Nb S2 107.41(7) . . . yes
S1 Nb S3 108.00(6) . . . yes
Cu1 Nb S1 121.53(9) 1_554 . . yes
Cu2 Nb S1 53.90(4) 3_555 . . yes
S1 Nb S2 107.41(7) . . 3_555 yes
S2 Nb S3 112.86(7) . . . yes
Cu1 Nb S2 54.03(4) 1_554 . . yes
Cu2 Nb S2 119.21(7) 3_555 . . yes
S2 Nb S2 108.04(5) . . 3_555 yes
Cu1 Nb S3 130.47(9) 1_554 . . yes
Cu2 Nb S3 127.84(3) 3_555 . . yes
S2 Nb S3 112.86(7) 3_555 . . yes
Cu1 Nb Cu2 85.50(5) 1_554 . 3_555 yes
Cu1 Nb S2 54.03(4) 1_554 . 3_555 yes
Cu2 Nb S2 53.55(5) 3_555 . 3_555 yes
Nb Cu1 S1 53.42(6) . . . yes
Nb Cu1 S3 52.00(6) . . . yes
Nb Cu1 Nb 175.14(9) . . 1_556 yes
Nb Cu1 S2 127.22(4) . . 1_556 yes
Nb Cu1 S2 127.22(4) . . 3_556 yes
S1 Cu1 S3 105.42(7) . . . yes
Nb Cu1 S1 131.44(9) 1_556 . . yes
S1 Cu1 S2 113.22(7) . . 1_556 yes
S1 Cu1 S2 113.22(7) . . 3_556 yes
Nb Cu1 S3 123.14(9) 1_556 . . yes
S2 Cu1 S3 109.83(7) 1_556 . . yes
S2 Cu1 S3 109.83(7) 3_556 . . yes
Nb Cu1 S2 52.68(4) 1_556 . 1_556 yes
Nb Cu1 S2 52.68(4) 1_556 . 3_556 yes
S2 Cu1 S2 105.34(6) 1_556 . 3_556 yes
Nb Cu2 S1 53.27(5) . . . yes
Nb Cu2 S2 52.66(3) . . . yes
Nb Cu2 Nb 174.61(5) . . 2_665 yes
Nb Cu2 S1 122.73(5) . . 2_665 yes
Nb Cu2 S2 130.98(4) . . 2_665 yes
S1 Cu2 S2 105.90(5) . . . yes
Nb Cu2 S1 122.73(5) 2_665 . . yes
S1 Cu2 S1 104.85(6) . . 2_665 yes
S1 Cu2 S2 111.39(5) . . 2_665 yes
Nb Cu2 S2 130.98(4) 2_665 . . yes
S1 Cu2 S2 111.39(5) 2_665 . . yes
S2 Cu2 S2 116.86(8) . . 2_665 yes
Nb Cu2 S1 53.27(5) 2_665 . 2_665 yes
Nb Cu2 S2 52.66(3) 2_665 . 2_665 yes
S1 Cu2 S2 105.90(5) 2_665 . 2_665 yes
Nb S1 Cu1 72.97(7) . . . yes
Nb S1 Cu2 72.83(5) . . . yes
Nb S1 Cu2 72.83(5) . . 3_555 yes
Cu1 S1 Cu2 115.24(6) . . . yes
Cu1 S1 Cu2 115.24(6) . . 3_555 yes
Cu2 S1 Cu2 104.49(7) . . 3_555 yes
Nb S2 Cu2 73.79(6) . . . yes
Nb S2 Cu1 73.30(3) . . 1_554 yes
Cu1 S2 Cu2 107.58(7) 1_554 . . yes
Nb S3 Cu1 73.61(7) . . . yes

loop_
_geom_bond_atom_site_label_1
_geom_bond_atom_site_label_2
_geom_bond_distance
_geom_bond_site_symmetry_1
_geom_bond_site_symmetry_2
_geom_bond_publ_flag
Nb Cu1 2.7657(16) . . yes
Nb Cu2 2.7689(17) . . yes
Nb S1 2.323(3) . . yes
Nb S2 2.2926(15) . . yes
Nb S3 2.272(2) . . yes
Nb Cu1 2.7613(16) . 1_554 yes
Nb Cu2 2.7689(17) . 3_555 yes
Nb S2 2.2926(15) . 3_555 yes
Cu1 S1 2.328(3) . . yes
Cu1 S3 2.344(3) . . yes
Cu1 S2 2.3331(16) . 1_556 yes
Cu1 S2 2.3331(16) . 3_556 yes
Cu2 S1 2.3417(15) . . yes
Cu2 S2 2.319(2) . . yes
Cu2 S1 2.3417(15) . 2_665 yes
Cu2 S2 2.319(2) . 2_665 yes

loop_
_geom_torsion_atom_site_label_1
_geom_torsion_atom_site_label_2
_geom_torsion_atom_site_label_3
_geom_torsion_atom_site_label_4
_geom_torsion
_geom_torsion_site_symmetry_1
_geom_torsion_site_symmetry_2
_geom_torsion_site_symmetry_3
_geom_torsion_site_symmetry_4
_geom_torsion_publ_flag
Cu2 Nb Cu1 S1 41.97(3) . . . . no
Cu2 Nb Cu1 S3 -138.03(3) . . . . no
S1 Nb Cu1 S3 180.00 . . . . no
S2 Nb Cu1 S1 85.82(10) . . . . no
S2 Nb Cu1 S3 -94.18(10) . . . . no
S2 Nb Cu1 S2 -7.22(18) . . . 1_556 no
S2 Nb Cu1 S2 178.85(11) . . . 3_556 no
S3 Nb Cu1 S1 180.00 . . . . no
Cu1 Nb Cu2 S1 -41.78(5) . . . . no
Cu1 Nb Cu2 S2 135.67(7) . . . . no
S1 Nb Cu2 S2 177.45(7) . . . . no
S2 Nb Cu2 S1 -177.45(7) . . . . no
S2 Nb Cu2 S2 95.16(9) . . . 2_665 no
S3 Nb Cu2 S1 -85.29(8) . . . . no
S3 Nb Cu2 S2 92.16(9) . . . . no
S2 Nb Cu2 S2 -91.61(7) 3_555 . . . no
Cu1 Nb S1 Cu2 124.15(3) . . . . no
Cu2 Nb S1 Cu1 -124.15(3) . . . . no
S2 Nb S1 Cu1 -122.00(5) . . . . no
S2 Nb S1 Cu2 2.15(6) . . . . no
S3 Nb S1 Cu1 0.00 . . . . no
S3 Nb S1 Cu2 124.15(3) . . . . no
Cu1 Nb S2 Cu2 -59.45(10) . . . . no
S1 Nb S2 Cu2 -2.16(6) . . . . no
S3 Nb S2 Cu2 -121.08(6) . . . . no
S2 Nb S2 Cu2 113.42(9) 3_555 . . . no
Cu2 Nb S3 Cu1 57.86(6) . . . . no
S1 Nb S3 Cu1 0.00 . . . . no
S2 Nb S3 Cu1 118.58(6) . . . . no
Nb Cu1 S1 Cu2 -60.94(6) . . . . no
S3 Cu1 S1 Nb 0.00 . . . . no
S3 Cu1 S1 Cu2 -60.94(6) . . . . no
S1 Cu1 S3 Nb 0.00 . . . . no
Nb Cu2 S1 Cu1 61.02(7) . . . . no
S2 Cu2 S1 Nb -2.11(6) . . . . no
S2 Cu2 S1 Cu1 58.91(9) . . . . no
S1 Cu2 S2 Nb 2.13(6) . . . . no
S2 Cu2 S2 Nb -122.57(4) 2_665 . . . no
